data_2017412
loop_
_publ_author_name
'Romanov, Alexander S.'
'Mulroy, Joseph M.'
'Antipin, Mikhail Yu.'
'Timofeeva, Tatiana V.'

_publ_section_title
;
 Insight into the structures of [<i>M</i>(C~5~H~4~I)(CO)~3~] and
 [<i>M</i>~2~(C~12~H~8~)(CO)~6~] (<i>M</i> = Mn and Re) containing
 strong I&#x00B7;&#x00B7;&#x00B7;O and \p(CO)--\p(CO) interactions
;
_journal_coeditor_code SQ3211
_journal_issue 11
_journal_name_full 'Acta Crystallographica Section C'
_journal_page_first m431
_journal_page_last m435
_journal_paper_doi 10.1107/S0108270109035902
_journal_volume 65
_journal_year 2009
_chemical_formula_iupac '[Mn (C5 H4 I)(C O)3]'
_chemical_formula_moiety 'C8 H4 I Mn O3'
_chemical_formula_sum 'C8 H4 I Mn O3'
_chemical_formula_weight 329.95
_chemical_name_common Iodocymantrene
_chemical_name_systematic
;
Tricarbonyl(\h^5^-1-iodocyclopentadienyl)manganese(I)
;
_space_group_IT_number 19
_symmetry_cell_setting orthorhombic
_symmetry_space_group_name_Hall 'P 2ac 2ab'
_symmetry_space_group_name_H-M 'P 21 21 21'
_atom_sites_solution_hydrogens geom
_atom_sites_solution_primary direct
_atom_sites_solution_secondary difmap
_audit_creation_method SHELXL97
_cell_angle_alpha 90.00
_cell_angle_beta 90.00
_cell_angle_gamma 90.00
_cell_formula_units_Z 4
_cell_length_a 7.2696(5)
_cell_length_b 10.7776(7)
_cell_length_c 12.0288(8)
_cell_measurement_reflns_used 4583
_cell_measurement_temperature 100(2)
_cell_measurement_theta_max 30.50
_cell_measurement_theta_min 2.53
_cell_volume 942.44(11)
_computing_cell_refinement 'SAINT-Plus (Bruker, 2001)'
_computing_data_collection 'APEX2 (Bruker, 2005)'
_computing_data_reduction 'SAINT-Plus (Bruker, 2001)'
_computing_molecular_graphics 'SHELXTL (Sheldrick, 2008)'
_computing_publication_material 'SHELXTL (Sheldrick, 2008)'
_computing_structure_refinement 'SHELXTL (Sheldrick, 2008)'
_computing_structure_solution 'SHELXTL (Sheldrick, 2008)'
_diffrn_ambient_temperature 100(2)
_diffrn_measured_fraction_theta_full 1.000
_diffrn_measured_fraction_theta_max 1.000
_diffrn_measurement_device_type 'Bruker SMART APEXII CCD area-detector'
_diffrn_measurement_method '\f and \w'
_diffrn_radiation_monochromator graphite
_diffrn_radiation_source 'fine-focus sealed tube'
_diffrn_radiation_type MoK\a
_diffrn_radiation_wavelength 0.71073
_diffrn_reflns_av_R_equivalents 0.0307
_diffrn_reflns_av_sigmaI/netI 0.0258
_diffrn_reflns_limit_h_max 9
_diffrn_reflns_limit_h_min -9
_diffrn_reflns_limit_k_max 14
_diffrn_reflns_limit_k_min -14
_diffrn_reflns_limit_l_max 15
_diffrn_reflns_limit_l_min -15
_diffrn_reflns_number 9507
_diffrn_reflns_theta_full 27.98
_diffrn_reflns_theta_max 27.98
_diffrn_reflns_theta_min 2.54
_exptl_absorpt_coefficient_mu 4.644
_exptl_absorpt_correction_T_max 0.7169
_exptl_absorpt_correction_T_min 0.4269
_exptl_absorpt_correction_type multi-scan
_exptl_absorpt_process_details '(SADABS; Sheldrick, 2003)'
_exptl_crystal_colour yellow
_exptl_crystal_density_diffrn 2.325
_exptl_crystal_density_method 'not measured'
_exptl_crystal_description plate
_exptl_crystal_F_000 616
_exptl_crystal_size_max 0.20
_exptl_crystal_size_mid 0.15
_exptl_crystal_size_min 0.07
_refine_diff_density_max 0.539
_refine_diff_density_min -0.384
_refine_ls_abs_structure_details 'Flack (1983), with how many Friedel pairs?'
_refine_ls_abs_structure_Flack 0.05(3)
_refine_ls_extinction_method none
_refine_ls_goodness_of_fit_ref 1.062
_refine_ls_hydrogen_treatment constr
_refine_ls_matrix_type full
_refine_ls_number_parameters 118
_refine_ls_number_reflns 2278
_refine_ls_number_restraints 0
_refine_ls_restrained_S_all 1.062
_refine_ls_R_factor_all 0.0221
_refine_ls_R_factor_gt 0.0200
_refine_ls_shift/su_max 0.001
_refine_ls_shift/su_mean 0.000
_refine_ls_structure_factor_coef Fsqd
_refine_ls_weighting_details 'calc w = 1/[\s^2^(Fo^2^)+(0.021P)^2^+0.223P] where P=(Fo^2^+2Fc^2^)/3'
_refine_ls_weighting_scheme calc
_refine_ls_wR_factor_gt 0.0466
_refine_ls_wR_factor_ref 0.0476
_reflns_number_gt 2161
_reflns_number_total 2278
_reflns_threshold_expression I>2\s(I)
_cod_data_source_file sq3211.cif
_cod_data_source_block I
_cod_database_code 2017412
_cod_database_fobs_code 2017412

loop_
_symmetry_equiv_pos_as_xyz
'x, y, z'
'-x+1/2, -y, z+1/2'
'-x, y+1/2, -z+1/2'
'x+1/2, -y+1/2, -z'

loop_
_atom_site_type_symbol
_atom_site_label
_atom_site_fract_x
_atom_site_fract_y
_atom_site_fract_z
_atom_site_U_iso_or_equiv
_atom_site_adp_type
_atom_site_calc_flag
_atom_site_refinement_flags
_atom_site_occupancy
_atom_site_disorder_assembly
_atom_site_disorder_group
I I1 1.25297(3) -0.142841(19) 0.649202(17) 0.02989(7) Uani d . 1 . .
Mn Mn1 0.81740(6) 0.01925(4) 0.55665(4) 0.01790(10) Uani d . 1 . .
O O1 0.7565(3) -0.2275(2) 0.6561(2) 0.0353(5) Uani d . 1 . .
O O2 0.5588(3) 0.1308(2) 0.7161(2) 0.0325(6) Uani d . 1 . .
O O3 0.5279(4) -0.0189(2) 0.38760(19) 0.0386(6) Uani d . 1 . .
C C1 1.1108(4) 0.0017(3) 0.5717(3) 0.0231(7) Uani d . 1 . .
C C2 1.0538(4) 0.1133(3) 0.6233(3) 0.0257(7) Uani d . 1 . .
H H2 1.0741 0.1376 0.7026 0.031 Uiso calc R 1 . .
C C3 0.9711(5) 0.1874(3) 0.5383(3) 0.0303(8) Uani d . 1 . .
H H3 0.9218 0.2734 0.5479 0.036 Uiso calc R 1 . .
C C4 0.9765(5) 0.1201(3) 0.4377(3) 0.0300(7) Uani d . 1 . .
H H4 0.9312 0.1505 0.3641 0.036 Uiso calc R 1 . .
C C5 1.0619(4) 0.0048(3) 0.4572(3) 0.0257(7) Uani d . 1 . .
H H5 1.0891 -0.0605 0.4005 0.031 Uiso calc R 1 . .
C C6 0.7812(4) -0.1319(3) 0.6158(3) 0.0232(7) Uani d . 1 . .
C C7 0.6585(4) 0.0867(3) 0.6528(3) 0.0236(6) Uani d . 1 . .
C C8 0.6403(4) -0.0049(3) 0.4541(3) 0.0256(7) Uani d . 1 . .

loop_
_atom_site_aniso_label
_atom_site_aniso_U_11
_atom_site_aniso_U_22
_atom_site_aniso_U_33
_atom_site_aniso_U_12
_atom_site_aniso_U_13
_atom_site_aniso_U_23
I1 0.02248(10) 0.03315(12) 0.03405(11) 0.00062(10) -0.00482(11) 0.00482(9)
Mn1 0.0205(2) 0.01662(19) 0.0166(2) -0.00072(17) 0.00021(18) 0.00113(18)
O1 0.0321(12) 0.0239(11) 0.0498(14) -0.0032(11) -0.0041(16) 0.0130(10)
O2 0.0393(14) 0.0289(13) 0.0293(13) 0.0030(12) 0.0110(11) -0.0051(11)
O3 0.0402(15) 0.0458(16) 0.0297(13) 0.0017(13) -0.0133(11) -0.0020(12)
C1 0.0203(15) 0.0268(17) 0.0223(15) -0.0043(12) 0.0002(12) 0.0014(13)
C2 0.0250(16) 0.0241(16) 0.0280(17) -0.0094(13) 0.0006(13) -0.0041(13)
C3 0.0291(17) 0.0199(15) 0.042(2) -0.0073(14) 0.0055(16) 0.0059(15)
C4 0.0282(17) 0.0338(18) 0.0281(17) -0.0077(14) 0.0038(15) 0.0104(15)
C5 0.0251(16) 0.0330(18) 0.0189(15) -0.0009(13) 0.0047(12) -0.0012(14)
C6 0.0168(17) 0.0272(16) 0.0257(14) 0.0027(12) 0.0005(11) 0.0011(12)
C7 0.0276(16) 0.0195(14) 0.0238(15) -0.0034(13) -0.0040(14) 0.0046(13)
C8 0.0299(18) 0.0262(17) 0.0205(15) 0.0026(13) 0.0052(13) 0.0014(14)

loop_
_atom_type_symbol
_atom_type_description
_atom_type_scat_dispersion_real
_atom_type_scat_dispersion_imag
_atom_type_scat_source
C C 0.0033 0.0016 'International Tables Vol C Tables 4.2.6.8 and 6.1.1.4'
H H 0.0000 0.0000 'International Tables Vol C Tables 4.2.6.8 and 6.1.1.4'
O O 0.0106 0.0060 'International Tables Vol C Tables 4.2.6.8 and 6.1.1.4'
Mn Mn 0.3368 0.7283 'International Tables Vol C Tables 4.2.6.8 and 6.1.1.4'
I I -0.4742 1.8119 'International Tables Vol C Tables 4.2.6.8 and 6.1.1.4'

loop_
_geom_angle_atom_site_label_1
_geom_angle_atom_site_label_2
_geom_angle_atom_site_label_3
_geom_angle_site_symmetry_1
_geom_angle_site_symmetry_3
_geom_angle
_geom_angle_publ_flag
C7 Mn1 C6 . . 91.04(14) ?
C7 Mn1 C8 . . 92.29(14) ?
C6 Mn1 C8 . . 92.02(14) ?
C7 Mn1 C4 . . 125.15(14) ?
C6 Mn1 C4 . . 143.64(13) ?
C8 Mn1 C4 . . 90.11(14) ?
C7 Mn1 C3 . . 93.42(14) ?
C6 Mn1 C3 . . 152.23(14) ?
C8 Mn1 C3 . . 115.14(14) ?
C4 Mn1 C3 . . 38.53(14) ?
C7 Mn1 C5 . . 157.48(13) ?
C6 Mn1 C5 . . 106.00(13) ?
C8 Mn1 C5 . . 101.51(13) ?
C4 Mn1 C5 . . 38.39(12) ?
C3 Mn1 C5 . . 64.66(13) ?
C7 Mn1 C1 . . 128.47(13) ?
C6 Mn1 C1 . . 91.84(12) ?
C8 Mn1 C1 . . 138.95(13) ?
C4 Mn1 C1 . . 64.15(13) ?
C3 Mn1 C1 . . 64.22(13) ?
C5 Mn1 C1 . . 38.67(12) ?
C7 Mn1 C2 . . 94.79(13) ?
C6 Mn1 C2 . . 113.37(13) ?
C8 Mn1 C2 . . 153.45(14) ?
C4 Mn1 C2 . . 65.00(13) ?
C3 Mn1 C2 . . 38.94(13) ?
C5 Mn1 C2 . . 65.19(12) ?
C1 Mn1 C2 . . 38.43(12) ?
O1 C6 Mn1 . . 178.3(3) ?
O2 C7 Mn1 . . 178.7(3) ?
C2 C1 C5 . . 109.4(3) ?
C2 C1 I1 . . 125.7(2) ?
C5 C1 I1 . . 124.9(2) ?
C2 C1 Mn1 . . 70.82(19) ?
C5 C1 Mn1 . . 70.62(18) ?
I1 C1 Mn1 . . 126.46(15) ?
O3 C8 Mn1 . . 179.0(3) ?
C4 C5 C1 . . 107.0(3) ?
C4 C5 Mn1 . . 70.36(18) ?
C1 C5 Mn1 . . 70.70(18) ?
C4 C5 H5 . . 126.5 ?
C1 C5 H5 . . 126.5 ?
Mn1 C5 H5 . . 126.5 ?
C5 C4 C3 . . 108.9(3) ?
C5 C4 Mn1 . . 71.25(18) ?
C3 C4 Mn1 . . 70.90(19) ?
C5 C4 H4 . . 125.6 ?
C3 C4 H4 . . 125.6 ?
Mn1 C4 H4 . . 125.6 ?
C4 C3 C2 . . 108.3(3) ?
C4 C3 Mn1 . . 70.56(18) ?
C2 C3 Mn1 . . 70.88(18) ?
C4 C3 H3 . . 125.8 ?
C2 C3 H3 . . 125.8 ?
Mn1 C3 H3 . . 125.8 ?
C1 C2 C3 . . 106.5(3) ?
C1 C2 Mn1 . . 70.75(18) ?
C3 C2 Mn1 . . 70.18(18) ?
C1 C2 H2 . . 126.7 ?
C3 C2 H2 . . 126.7 ?
Mn1 C2 H2 . . 126.7 ?

loop_
_geom_bond_atom_site_label_1
_geom_bond_atom_site_label_2
_geom_bond_site_symmetry_2
_geom_bond_distance
_geom_bond_publ_flag
I1 C1 . 2.089(3) ?
Mn1 C7 . 1.789(3) ?
Mn1 C6 . 1.797(3) ?
Mn1 C8 . 1.802(3) ?
Mn1 C4 . 2.136(3) ?
Mn1 C3 . 2.141(3) ?
Mn1 C5 . 2.148(3) ?
Mn1 C1 . 2.149(3) ?
Mn1 C2 . 2.150(3) ?
O1 C6 . 1.153(4) ?
O2 C7 . 1.153(4) ?
O3 C8 . 1.153(4) ?
C1 C2 . 1.415(4) ?
C1 C5 . 1.423(4) ?
C5 C4 . 1.409(5) ?
C5 H5 . 1.0000 ?
C4 C3 . 1.411(5) ?
C4 H4 . 1.0000 ?
C3 C2 . 1.430(5) ?
C3 H3 . 1.0000 ?
C2 H2 . 1.0000 ?

loop_
_geom_torsion_atom_site_label_1
_geom_torsion_atom_site_label_2
_geom_torsion_atom_site_label_3
_geom_torsion_atom_site_label_4
_geom_torsion_site_symmetry_1
_geom_torsion_site_symmetry_2
_geom_torsion_site_symmetry_3
_geom_torsion_site_symmetry_4
_geom_torsion
_geom_torsion_publ_flag
C8 Mn1 C1 C2 . . . . 138.1(2) ?
C4 Mn1 C1 C2 . . . . 81.7(2) ?
C3 Mn1 C1 C2 . . . . 38.7(2) ?
C5 Mn1 C1 C2 . . . . 119.6(3) ?
C7 Mn1 C1 C5 . . . . -153.6(2) ?
C6 Mn1 C1 C5 . . . . 113.7(2) ?
C8 Mn1 C1 C5 . . . . 18.5(3) ?
C4 Mn1 C1 C5 . . . . -38.0(2) ?
C3 Mn1 C1 C5 . . . . -81.0(2) ?
C2 Mn1 C1 C5 . . . . -119.6(3) ?
C7 Mn1 C1 I1 . . . . 86.8(2) ?
C6 Mn1 C1 I1 . . . . -6.0(2) ?
C8 Mn1 C1 I1 . . . . -101.2(2) ?
C4 Mn1 C1 I1 . . . . -157.6(2) ?
C3 Mn1 C1 I1 . . . . 159.4(2) ?
C5 Mn1 C1 I1 . . . . -119.7(3) ?
C2 Mn1 C1 I1 . . . . 120.7(3) ?
C2 C1 C5 C4 . . . . 0.9(4) ?
I1 C1 C5 C4 . . . . -177.1(2) ?
Mn1 C1 C5 C4 . . . . 61.4(2) ?
C2 C1 C5 Mn1 . . . . -60.5(2) ?
I1 C1 C5 Mn1 . . . . 121.5(2) ?
C7 Mn1 C5 C4 . . . . -51.4(4) ?
C6 Mn1 C5 C4 . . . . 170.8(2) ?
C8 Mn1 C5 C4 . . . . 75.3(2) ?
C3 Mn1 C5 C4 . . . . -37.2(2) ?
C1 Mn1 C5 C4 . . . . -117.0(3) ?
C2 Mn1 C5 C4 . . . . -80.4(2) ?
C7 Mn1 C5 C1 . . . . 65.5(4) ?
C6 Mn1 C5 C1 . . . . -72.3(2) ?
C8 Mn1 C5 C1 . . . . -167.7(2) ?
C4 Mn1 C5 C1 . . . . 117.0(3) ?
C3 Mn1 C5 C1 . . . . 79.7(2) ?
C2 Mn1 C5 C1 . . . . 36.53(19) ?
C1 C5 C4 C3 . . . . -0.3(4) ?
Mn1 C5 C4 C3 . . . . 61.2(2) ?
C1 C5 C4 Mn1 . . . . -61.6(2) ?
C7 Mn1 C4 C5 . . . . 158.5(2) ?
C6 Mn1 C4 C5 . . . . -15.0(3) ?
C8 Mn1 C4 C5 . . . . -108.6(2) ?
C3 Mn1 C4 C5 . . . . 118.6(3) ?
C1 Mn1 C4 C5 . . . . 38.24(19) ?
C2 Mn1 C4 C5 . . . . 81.0(2) ?
C7 Mn1 C4 C3 . . . . 39.9(3) ?
C6 Mn1 C4 C3 . . . . -133.6(2) ?
C8 Mn1 C4 C3 . . . . 132.8(2) ?
C5 Mn1 C4 C3 . . . . -118.6(3) ?
C1 Mn1 C4 C3 . . . . -80.4(2) ?
C2 Mn1 C4 C3 . . . . -37.6(2) ?
C5 C4 C3 C2 . . . . -0.3(4) ?
Mn1 C4 C3 C2 . . . . 61.2(2) ?
C5 C4 C3 Mn1 . . . . -61.5(2) ?
C7 Mn1 C3 C4 . . . . -148.3(2) ?
C6 Mn1 C3 C4 . . . . 112.9(3) ?
C8 Mn1 C3 C4 . . . . -54.1(2) ?
C5 Mn1 C3 C4 . . . . 37.1(2) ?
C1 Mn1 C3 C4 . . . . 80.2(2) ?
C2 Mn1 C3 C4 . . . . 118.3(3) ?
C7 Mn1 C3 C2 . . . . 93.4(2) ?
C6 Mn1 C3 C2 . . . . -5.4(4) ?
C8 Mn1 C3 C2 . . . . -172.5(2) ?
C4 Mn1 C3 C2 . . . . -118.3(3) ?
C5 Mn1 C3 C2 . . . . -81.2(2) ?
C1 Mn1 C3 C2 . . . . -38.15(19) ?
C5 C1 C2 C3 . . . . -1.1(4) ?
I1 C1 C2 C3 . . . . 176.9(2) ?
Mn1 C1 C2 C3 . . . . -61.4(2) ?
C5 C1 C2 Mn1 . . . . 60.4(2) ?
I1 C1 C2 Mn1 . . . . -121.7(2) ?
C4 C3 C2 C1 . . . . 0.8(4) ?
Mn1 C3 C2 C1 . . . . 61.8(2) ?
C4 C3 C2 Mn1 . . . . -61.0(2) ?
C7 Mn1 C2 C1 . . . . 154.0(2) ?
C6 Mn1 C2 C1 . . . . 60.8(2) ?
C8 Mn1 C2 C1 . . . . -101.1(3) ?
C4 Mn1 C2 C1 . . . . -79.3(2) ?
C3 Mn1 C2 C1 . . . . -116.5(3) ?
C5 Mn1 C2 C1 . . . . -36.76(18) ?
C7 Mn1 C2 C3 . . . . -89.5(2) ?
C6 Mn1 C2 C3 . . . . 177.3(2) ?
C8 Mn1 C2 C3 . . . . 15.4(4) ?
C4 Mn1 C2 C3 . . . . 37.2(2) ?
C5 Mn1 C2 C3 . . . . 79.7(2) ?
C1 Mn1 C2 C3 . . . . 116.5(3) ?
